data_8107018
loop_
_publ_author_name
'Wen-Hua, Wu'
'Du, Lin'
'Zheng, Yan-Rui'
'Qu, Ya-Jie'

_publ_section_title
;
 Crystal structure of bis(\m2-2-fluorobenzoato-\k2 O:O:O&#x2032;)
 bis(\m2-2-fluorobenzoato-\k2 O:O&#x2032;)dinitrato-\k2 O,O&#x2032;
 bis(1,10-phenathroline-\k2 N,N&#x2032;)diterbium(III), C52H32F4N6O14Tb2
;
_journal_issue 3
_journal_name_full 'Zeitschrift f\"ur Kristallographie - New Crystal Structures'
_journal_page_first 823
_journal_page_last 825
_journal_paper_doi 10.1515/ncrs-2015-0282
_journal_volume 231
_journal_year 2016
_chemical_formula_moiety 'C52 H32 F4 N6 O14 Tb2'
_chemical_formula_sum 'C52 H32 F4 N6 O14 Tb2'
_chemical_formula_weight 1358.67
_space_group_crystal_system triclinic
_space_group_IT_number 2
_space_group_name_Hall '-P 1'
_space_group_name_H-M_alt 'P -1'
_atom_sites_solution_hydrogens geom
_cell_angle_alpha 84.45(3)
_cell_angle_beta 81.22(3)
_cell_angle_gamma 69.46(3)
_cell_formula_units_Z 1
_cell_length_a 10.745(2)
_cell_length_b 10.993(2)
_cell_length_c 11.141(2)
_cell_measurement_reflns_used 10935
_cell_measurement_temperature 293(2)
_cell_measurement_theta_max 27.38
_cell_measurement_theta_min 1.85
_cell_volume 1216.5(5)
_computing_cell_refinement '<i>APEX2</i> and <i>SAINT</i> (Bruker 2007)'
_computing_data_collection '<i>APEX2</i> (Bruker 2007)'
_computing_data_reduction '<i>SAINT</i> '
_computing_molecular_graphics 'Diamond 3.2i [12]'
_computing_publication_material
;
<i>SHELXTL</i> and <i>PLATON</i> (Spek, 2009 [10])
;
_computing_structure_refinement '<i>SHELXL-97<i> (Sheldrick, 2008) [11]'
_computing_structure_solution '<i>SHELXS-97<i> (Sheldrick, 2008) [11]'
_diffrn_ambient_temperature 293(2)
_diffrn_measured_fraction_theta_full 0.987
_diffrn_measured_fraction_theta_max 0.974
_diffrn_measurement_device_type 'CCD area detector'
_diffrn_measurement_method 'phi and omega scans'
_diffrn_radiation_monochromator graphite
_diffrn_radiation_source 'ROTATING ANODE'
_diffrn_radiation_type MoK\a
_diffrn_radiation_wavelength 0.71073
_diffrn_reflns_av_R_equivalents 0.0443
_diffrn_reflns_av_unetI/netI 0.0306
_diffrn_reflns_Laue_measured_fraction_full 0.987
_diffrn_reflns_Laue_measured_fraction_max 0.974
_diffrn_reflns_limit_h_max 13
_diffrn_reflns_limit_h_min -13
_diffrn_reflns_limit_k_max 14
_diffrn_reflns_limit_k_min -12
_diffrn_reflns_limit_l_max 14
_diffrn_reflns_limit_l_min -14
_diffrn_reflns_number 5377
_diffrn_reflns_point_group_measured_fraction_full 0.987
_diffrn_reflns_point_group_measured_fraction_max 0.974
_diffrn_reflns_theta_full 25.242
_diffrn_reflns_theta_max 27.382
_diffrn_reflns_theta_min 1.852
_exptl_absorpt_coefficient_mu 2.975
_exptl_absorpt_correction_T_max 0.4896
_exptl_absorpt_correction_T_min 0.3751
_exptl_absorpt_correction_type multi-scan
_exptl_absorpt_process_details 'SADABS (Bruker, 2007)'
_exptl_crystal_colour 'light yellow'
_exptl_crystal_density_diffrn 1.855
_exptl_crystal_description block
_exptl_crystal_F_000 664
_exptl_crystal_size_max 0.410
_exptl_crystal_size_mid 0.330
_exptl_crystal_size_min 0.280
_refine_diff_density_max 1.015
_refine_diff_density_min -1.325
_refine_diff_density_rms 0.286
_refine_ls_extinction_coef .
_refine_ls_extinction_method none
_refine_ls_goodness_of_fit_ref 1.113
_refine_ls_hydrogen_treatment constr
_refine_ls_matrix_type full
_refine_ls_number_parameters 362
_refine_ls_number_reflns 5377
_refine_ls_number_restraints 2
_refine_ls_restrained_S_all 1.210
_refine_ls_R_factor_all 0.0421
_refine_ls_R_factor_gt 0.0345
_refine_ls_shift/su_max 0.000
_refine_ls_shift/su_mean 0.000
_refine_ls_structure_factor_coef Fsqd
_refine_ls_weighting_details 'w=1/[\s^2^(Fo^2^)+(0.0788P)^2^+0.5149P] where P=(Fo^2^+2Fc^2^)/3'
_refine_ls_weighting_scheme calc
_refine_ls_wR_factor_gt 0.0887
_refine_ls_wR_factor_ref 0.0992
_reflns_Friedel_coverage 0.000
_reflns_Friedel_fraction_full .
_reflns_Friedel_fraction_max .
_reflns_number_gt 4899
_reflns_number_total 5377
_reflns_threshold_expression 'I > 2\s(I)'
_cod_data_source_file suppl_ncrs-2015-0282_suppl.cif
_cod_data_source_block a
_cod_original_cell_volume 1216.6(5)
_cod_database_code 8107018
_shelx_space_group_comment
;
The symmetry employed for this shelxl refinement is uniquely defined
by the following loop, which should always be used as a source of
symmetry information in preference to the above space-group names.
They are only intended as comments.
;
_shelx_estimated_absorpt_t_min 0.375
_shelx_estimated_absorpt_t_max 0.490
_shelxl_version_number 2014-1

loop_
_space_group_symop_operation_xyz
'x, y, z'
'-x, -y, -z'

loop_
_atom_site_label
_atom_site_type_symbol
_atom_site_fract_x
_atom_site_fract_y
_atom_site_fract_z
_atom_site_U_iso_or_equiv
_atom_site_adp_type
_atom_site_occupancy
_atom_site_site_symmetry_order
_atom_site_calc_flag
_atom_site_refinement_flags_posn
_atom_site_refinement_flags_adp
_atom_site_refinement_flags_occupancy
_atom_site_disorder_assembly
_atom_site_disorder_group
Tb1 Tb 0.12758(2) -0.00570(2) -0.15019(2) 0.03008(8) Uani 1 1 d . . . . .
O1 O -0.2328(3) 0.1233(3) -0.0133(3) 0.0422(7) Uani 1 1 d . . . . .
O2 O -0.0877(3) 0.1369(3) -0.1759(3) 0.0400(7) Uani 1 1 d . . . . .
O3 O -0.1468(4) -0.1830(3) 0.0794(3) 0.0491(8) Uani 1 1 d . . . . .
O4 O -0.0020(3) -0.1287(3) -0.0555(3) 0.0435(7) Uani 1 1 d . . . . .
O5 O 0.0607(4) -0.0954(4) -0.3195(4) 0.0552(9) Uani 1 1 d . . . . .
O6 O 0.2610(4) -0.1876(4) -0.2739(4) 0.0532(9) Uani 1 1 d . . . . .
O7 O 0.1983(5) -0.2595(5) -0.4206(4) 0.0760(14) Uani 1 1 d . . . . .
N1 N 0.1775(4) 0.1142(4) -0.3516(3) 0.0391(8) Uani 1 1 d . . . . .
N2 N 0.3709(4) -0.0012(4) -0.2031(4) 0.0404(8) Uani 1 1 d . . . . .
N3 N 0.1733(5) -0.1829(4) -0.3410(4) 0.0477(10) Uani 1 1 d . . . . .
C1 C -0.2022(4) 0.1734(4) -0.1137(4) 0.0336(8) Uani 1 1 d . . . . .
C2 C -0.3095(4) 0.2848(4) -0.1702(4) 0.0377(9) Uani 1 1 d . . . . .
C3 C -0.2862(6) 0.3264(5) -0.2905(5) 0.0517(12) Uani 1 1 d . . . . .
H3 H -0.2039 0.2860 -0.3358 0.062 Uiso 1 1 calc R . . . .
C4 C -0.3828(7) 0.4265(6) -0.3443(6) 0.0654(16) Uani 1 1 d . . . . .
H4 H -0.3646 0.4531 -0.4249 0.079 Uiso 1 1 calc R . . . .
C5 C -0.5031(7) 0.4860(6) -0.2810(8) 0.078(2) Uani 1 1 d . . . . .
H5 H -0.5691 0.5508 -0.3187 0.093 Uiso 1 1 calc R . . . .
C6 C -0.5281(7) 0.4504(7) -0.1605(9) 0.091(3) Uani 1 1 d . . . . .
H6 H -0.6090 0.4936 -0.1145 0.109 Uiso 1 1 calc R . . . .
C7 C -0.4311(6) 0.3499(6) -0.1093(6) 0.0670(17) Uani 1 1 d . . . . .
C8 C -0.0684(4) -0.2034(4) -0.0166(4) 0.0355(9) Uani 1 1 d . . . . .
C9 C -0.0503(5) -0.3196(4) -0.0853(4) 0.0402(10) Uani 1 1 d . . . . .
C10 C 0.0652(7) -0.3844(5) -0.1547(6) 0.0608(15) Uani 1 1 d D . . . .
H10 H 0.1360 -0.3535 -0.1583 0.073 Uiso 0.662(11) 1 calc R . P A 2
C11 C 0.0870(11) -0.4891(7) -0.2186(7) 0.090(3) Uani 1 1 d . . . . .
H11 H 0.1700 -0.5302 -0.2624 0.108 Uiso 1 1 calc R . . . .
C12 C -0.0187(14) -0.5332(7) -0.2166(7) 0.105(4) Uani 1 1 d . . . . .
H12 H -0.0082 -0.6041 -0.2614 0.126 Uiso 1 1 calc R . . . .
C13 C -0.1406(11) -0.4724(7) -0.1483(8) 0.090(3) Uani 1 1 d . . . . .
H13 H -0.2132 -0.5002 -0.1464 0.108 Uiso 1 1 calc R . . . .
C14 C -0.1488(7) -0.3707(6) -0.0847(6) 0.0610(15) Uani 1 1 d D . . . .
H14 H -0.2291 -0.3320 -0.0360 0.073 Uiso 0.338(11) 1 calc R . P A 1
C15 C 0.0866(6) 0.1647(6) -0.4275(5) 0.0508(12) Uani 1 1 d . . . . .
H15 H 0.0055 0.1499 -0.4098 0.061 Uiso 1 1 calc R . . . .
C16 C 0.1068(6) 0.2393(6) -0.5330(5) 0.0597(14) Uani 1 1 d . . . . .
H16 H 0.0398 0.2748 -0.5830 0.072 Uiso 1 1 calc R . . . .
C17 C 0.2265(7) 0.2591(7) -0.5612(6) 0.0666(16) Uani 1 1 d . . . . .
H17 H 0.2409 0.3106 -0.6295 0.080 Uiso 1 1 calc R . . . .
C18 C 0.3263(6) 0.2020(6) -0.4877(5) 0.0546(13) Uani 1 1 d . . . . .
C19 C 0.4592(7) 0.2097(7) -0.5166(6) 0.0662(17) Uani 1 1 d . . . . .
H19 H 0.4796 0.2548 -0.5875 0.079 Uiso 1 1 calc R . . . .
C20 C 0.5527(7) 0.1535(7) -0.4439(6) 0.0661(17) Uani 1 1 d . . . . .
H20 H 0.6365 0.1622 -0.4638 0.079 Uiso 1 1 calc R . . . .
C21 C 0.5279(5) 0.0805(5) -0.3368(5) 0.0482(11) Uani 1 1 d . . . . .
C22 C 0.6249(5) 0.0187(6) -0.2586(6) 0.0553(13) Uani 1 1 d . . . . .
H22 H 0.7098 0.0254 -0.2760 0.066 Uiso 1 1 calc R . . . .
C23 C 0.5953(6) -0.0503(6) -0.1580(6) 0.0624(15) Uani 1 1 d . . . . .
H23 H 0.6591 -0.0918 -0.1060 0.075 Uiso 1 1 calc R . . . .
C24 C 0.4661(5) -0.0582(5) -0.1336(6) 0.0529(12) Uani 1 1 d . . . . .
H24 H 0.4466 -0.1063 -0.0646 0.063 Uiso 1 1 calc R . . . .
C25 C 0.3997(4) 0.0684(4) -0.3038(4) 0.0374(9) Uani 1 1 d . . . . .
C26 C 0.2977(5) 0.1300(4) -0.3815(4) 0.0392(9) Uani 1 1 d . . . . .
F1 F -0.4600(6) 0.3232(5) 0.0125(5) 0.127(2) Uani 1 1 d . . . . .
F2 F 0.1787(10) -0.3601(11) -0.1355(13) 0.081(5) Uani 0.338(11) 1 d D . P A 1
F2' F -0.2659(6) -0.3216(6) -0.0123(7) 0.076(2) Uani 0.662(11) 1 d D . P A 2

loop_
_atom_site_aniso_label
_atom_site_aniso_U_11
_atom_site_aniso_U_22
_atom_site_aniso_U_33
_atom_site_aniso_U_23
_atom_site_aniso_U_13
_atom_site_aniso_U_12
Tb1 0.02690(11) 0.03438(12) 0.02905(12) 0.00009(7) -0.00312(7) -0.01116(8)
O1 0.0327(15) 0.0526(18) 0.0417(17) 0.0113(14) -0.0110(13) -0.0161(14)
O2 0.0300(14) 0.0456(16) 0.0387(16) 0.0050(13) -0.0084(12) -0.0061(13)
O3 0.0524(19) 0.0460(18) 0.053(2) -0.0100(15) 0.0036(16) -0.0239(16)
O4 0.0469(18) 0.0407(16) 0.053(2) 0.0059(14) -0.0146(15) -0.0266(14)
O5 0.057(2) 0.060(2) 0.054(2) -0.0093(18) -0.0152(18) -0.0211(18)
O6 0.0428(18) 0.058(2) 0.058(2) -0.0171(18) -0.0011(17) -0.0152(16)
O7 0.086(3) 0.097(3) 0.058(3) -0.044(3) 0.016(2) -0.049(3)
N1 0.0398(19) 0.0441(19) 0.0332(18) -0.0004(15) -0.0027(15) -0.0151(16)
N2 0.0310(17) 0.046(2) 0.046(2) 0.0020(17) -0.0044(15) -0.0169(15)
N3 0.051(2) 0.055(2) 0.040(2) -0.0084(18) 0.0055(18) -0.025(2)
C1 0.0300(19) 0.0359(19) 0.037(2) -0.0002(16) -0.0092(16) -0.0117(16)
C2 0.034(2) 0.0331(19) 0.045(2) 0.0000(17) -0.0088(18) -0.0086(16)
C3 0.055(3) 0.045(2) 0.042(3) 0.004(2) -0.012(2) -0.001(2)
C4 0.074(4) 0.059(3) 0.054(3) 0.015(3) -0.021(3) -0.009(3)
C5 0.056(4) 0.052(3) 0.110(6) 0.019(4) -0.032(4) 0.003(3)
C6 0.046(3) 0.074(4) 0.116(7) 0.023(4) 0.011(4) 0.008(3)
C7 0.047(3) 0.060(3) 0.072(4) 0.016(3) 0.006(3) -0.002(3)
C8 0.038(2) 0.0323(19) 0.041(2) 0.0028(16) -0.0126(18) -0.0150(17)
C9 0.054(3) 0.034(2) 0.035(2) 0.0032(17) -0.0143(19) -0.0160(19)
C10 0.072(4) 0.045(3) 0.052(3) -0.002(2) -0.009(3) -0.004(3)
C11 0.136(7) 0.052(3) 0.056(4) -0.010(3) -0.018(4) 0.005(4)
C12 0.213(12) 0.050(4) 0.062(4) -0.007(3) -0.053(6) -0.041(6)
C13 0.169(9) 0.062(4) 0.079(5) 0.011(4) -0.057(6) -0.075(5)
C14 0.091(4) 0.055(3) 0.058(3) 0.009(3) -0.031(3) -0.044(3)
C15 0.051(3) 0.062(3) 0.037(2) 0.005(2) -0.007(2) -0.017(2)
C16 0.065(3) 0.066(3) 0.043(3) 0.015(2) -0.018(3) -0.017(3)
C17 0.088(5) 0.070(4) 0.043(3) 0.015(3) -0.006(3) -0.035(3)
C18 0.068(3) 0.056(3) 0.041(3) 0.003(2) 0.003(2) -0.028(3)
C19 0.083(4) 0.082(4) 0.050(3) 0.001(3) 0.007(3) -0.056(4)
C20 0.066(4) 0.083(4) 0.063(4) -0.005(3) 0.012(3) -0.050(3)
C21 0.043(2) 0.055(3) 0.053(3) -0.010(2) 0.005(2) -0.027(2)
C22 0.041(3) 0.067(3) 0.068(4) -0.014(3) -0.001(2) -0.031(2)
C23 0.043(3) 0.075(4) 0.075(4) 0.003(3) -0.015(3) -0.025(3)
C24 0.037(2) 0.059(3) 0.064(3) 0.012(3) -0.016(2) -0.018(2)
C25 0.038(2) 0.037(2) 0.042(2) -0.0086(17) 0.0036(17) -0.0203(18)
C26 0.042(2) 0.041(2) 0.035(2) -0.0055(17) 0.0035(17) -0.0186(19)
F1 0.103(4) 0.110(4) 0.092(3) 0.031(3) 0.046(3) 0.025(3)
F2 0.057(7) 0.059(6) 0.101(10) 0.002(6) 0.017(6) -0.001(5)
F2' 0.057(3) 0.078(4) 0.108(5) 0.002(3) -0.015(3) -0.043(3)

loop_
_atom_type_symbol
_atom_type_description
_atom_type_scat_dispersion_real
_atom_type_scat_dispersion_imag
_atom_type_scat_source
C C 0.0033 0.0016 'International Tables Vol C Tables 4.2.6.8 and 6.1.1.4'
H H 0.0000 0.0000 'International Tables Vol C Tables 4.2.6.8 and 6.1.1.4'
N N 0.0061 0.0033 'International Tables Vol C Tables 4.2.6.8 and 6.1.1.4'
O O 0.0106 0.0060 'International Tables Vol C Tables 4.2.6.8 and 6.1.1.4'
F F 0.0171 0.0103 'International Tables Vol C Tables 4.2.6.8 and 6.1.1.4'
Tb Tb -0.1723 4.1537 'International Tables Vol C Tables 4.2.6.8 and 6.1.1.4'

loop_
_geom_angle_atom_site_label_1
_geom_angle_atom_site_label_2
_geom_angle_atom_site_label_3
_geom_angle
_geom_angle_site_symmetry_1
_geom_angle_site_symmetry_3
O1 Tb1 Tb1 67.43(8) 2 2
O1 Tb1 O2 135.42(12) 2 .
O1 Tb1 O3 88.18(13) 2 2
O1 Tb1 O4 72.73(12) 2 .
O1 Tb1 O4 72.44(11) 2 2
O1 Tb1 O5 126.78(13) 2 .
O1 Tb1 O6 87.62(14) 2 .
O1 Tb1 N1 140.68(12) 2 .
O1 Tb1 N2 77.06(12) 2 .
O1 Tb1 N3 108.19(13) 2 .
O1 Tb1 C8 79.78(12) 2 2
O2 Tb1 Tb1 68.43(9) . 2
O2 Tb1 O3 82.19(13) . 2
O2 Tb1 O4 79.30(12) . .
O2 Tb1 O4 68.12(11) . 2
O2 Tb1 O5 75.19(13) . .
O2 Tb1 O6 126.59(13) . .
O2 Tb1 N1 79.58(12) . .
O2 Tb1 N2 136.22(12) . .
O2 Tb1 N3 100.82(13) . .
O2 Tb1 C8 73.73(12) . 2
O3 Tb1 Tb1 85.12(9) 2 2
O3 Tb1 O4 49.98(11) 2 2
O3 Tb1 O5 144.78(14) 2 .
O3 Tb1 O6 138.98(13) 2 .
O3 Tb1 N1 78.58(13) 2 .
O3 Tb1 N2 68.53(13) 2 .
O3 Tb1 N3 150.61(12) 2 .
O3 Tb1 C8 24.34(12) 2 2
O4 Tb1 Tb1 35.15(7) 2 2
O4 Tb1 Tb1 42.61(9) . 2
O4 Tb1 O3 127.72(13) . 2
O4 Tb1 O4 77.76(12) . 2
O4 Tb1 O5 74.25(13) . .
O4 Tb1 O6 89.49(13) . .
O4 Tb1 N1 142.95(12) . .
O4 Tb1 N2 144.45(12) . .
O4 Tb1 N3 157.69(11) 2 .
O4 Tb1 N3 81.19(12) . .
O4 Tb1 C8 103.40(13) . 2
O4 Tb1 C8 25.64(11) 2 2
O5 Tb1 Tb1 110.34(10) . 2
O5 Tb1 O4 137.11(11) . 2
O5 Tb1 N1 71.10(13) . .
O5 Tb1 N2 111.22(13) . .
O5 Tb1 N3 25.73(13) . .
O5 Tb1 C8 148.69(12) . 2
O6 Tb1 Tb1 129.81(10) . 2
O6 Tb1 O4 158.72(13) . 2
O6 Tb1 O5 51.60(13) . .
O6 Tb1 N1 79.24(14) . .
O6 Tb1 N2 70.76(13) . .
O6 Tb1 N3 25.87(13) . .
O6 Tb1 C8 158.24(13) . 2
N1 Tb1 Tb1 145.77(9) . 2
N1 Tb1 O4 120.98(11) . 2
N1 Tb1 N2 63.63(13) . .
N1 Tb1 N3 73.34(12) . .
N1 Tb1 C8 99.41(12) . 2
N2 Tb1 Tb1 136.22(9) . 2
N2 Tb1 O4 110.51(11) . 2
N2 Tb1 N3 90.98(13) . .
N2 Tb1 C8 89.04(13) . 2
N3 Tb1 Tb1 123.41(9) . 2
N3 Tb1 C8 171.82(12) . 2
C8 Tb1 Tb1 60.79(9) 2 2
C1 O1 Tb1 138.5(3) . 2
C1 O2 Tb1 137.4(3) . .
C8 O3 Tb1 103.7(3) . 2
Tb1 O4 Tb1 102.24(12) . 2
C8 O4 Tb1 85.0(3) . 2
C8 O4 Tb1 172.6(3) . .
N3 O5 Tb1 94.2(3) . .
N3 O6 Tb1 98.1(3) . .
C15 N1 Tb1 121.7(3) . .
C15 N1 C26 118.0(4) . .
C26 N1 Tb1 120.2(3) . .
C24 N2 Tb1 123.3(3) . .
C24 N2 C25 118.1(4) . .
C25 N2 Tb1 118.6(3) . .
O5 N3 Tb1 60.1(2) . .
O5 N3 O6 116.1(4) . .
O6 N3 Tb1 56.0(2) . .
O7 N3 Tb1 177.1(4) . .
O7 N3 O5 122.8(5) . .
O7 N3 O6 121.2(5) . .
O1 C1 O2 125.3(4) . .
O1 C1 C2 119.0(4) . .
O2 C1 C2 115.8(4) . .
C3 C2 C1 120.3(4) . .
C7 C2 C1 123.8(5) . .
C7 C2 C3 116.0(5) . .
C2 C3 H3 119.3 . .
C4 C3 C2 121.3(5) . .
C4 C3 H3 119.3 . .
C3 C4 H4 119.7 . .
C5 C4 C3 120.5(6) . .
C5 C4 H4 119.7 . .
C4 C5 H5 120.1 . .
C4 C5 C6 119.7(6) . .
C6 C5 H5 120.1 . .
C5 C6 H6 120.7 . .
C7 C6 C5 118.6(7) . .
C7 C6 H6 120.7 . .
C2 C7 C6 123.8(6) . .
C2 C7 F1 120.5(5) . .
F1 C7 C6 115.6(6) . .
O3 C8 Tb1 51.9(2) . 2
O3 C8 O4 121.3(4) . .
O3 C8 C9 118.8(4) . .
O4 C8 Tb1 69.3(3) . 2
O4 C8 C9 119.9(4) . .
C9 C8 Tb1 170.6(3) . 2
C10 C9 C8 123.5(5) . .
C10 C9 C14 113.4(5) . .
C14 C9 C8 123.1(5) . .
C9 C10 H10 117.0 . .
C9 C10 F2 116.3(7) . .
C11 C10 C9 126.1(8) . .
C11 C10 H10 117.0 . .
C11 C10 F2 115.8(8) . .
C10 C11 H11 121.4 . .
C10 C11 C12 117.3(8) . .
C12 C11 H11 121.4 . .
C11 C12 H12 119.8 . .
C11 C12 C13 120.4(6) . .
C13 C12 H12 119.8 . .
C12 C13 H13 121.6 . .
C14 C13 C12 116.8(8) . .
C14 C13 H13 121.6 . .
C9 C14 H14 117.0 . .
C13 C14 C9 126.0(8) . .
C13 C14 H14 117.0 . .
F2' C14 C9 119.6(5) . .
F2' C14 C13 114.3(7) . .
N1 C15 H15 118.4 . .
N1 C15 C16 123.1(5) . .
C16 C15 H15 118.4 . .
C15 C16 H16 120.6 . .
C17 C16 C15 118.9(5) . .
C17 C16 H16 120.6 . .
C16 C17 H17 120.2 . .
C16 C17 C18 119.6(5) . .
C18 C17 H17 120.2 . .
C17 C18 C19 122.9(5) . .
C17 C18 C26 118.3(5) . .
C26 C18 C19 118.8(6) . .
C18 C19 H19 119.4 . .
C20 C19 C18 121.2(6) . .
C20 C19 H19 119.4 . .
C19 C20 H20 119.2 . .
C19 C20 C21 121.6(5) . .
C21 C20 H20 119.2 . .
C20 C21 C25 119.9(5) . .
C22 C21 C20 123.1(5) . .
C22 C21 C25 117.0(5) . .
C21 C22 H22 119.9 . .
C23 C22 C21 120.2(5) . .
C23 C22 H22 119.9 . .
C22 C23 H23 120.7 . .
C22 C23 C24 118.7(6) . .
C24 C23 H23 120.7 . .
N2 C24 C23 123.6(5) . .
N2 C24 H24 118.2 . .
C23 C24 H24 118.2 . .
N2 C25 C21 122.4(5) . .
N2 C25 C26 118.8(4) . .
C21 C25 C26 118.8(4) . .
N1 C26 C18 122.0(5) . .
N1 C26 C25 118.4(4) . .
C18 C26 C25 119.6(4) . .

loop_
_geom_bond_atom_site_label_1
_geom_bond_atom_site_label_2
_geom_bond_distance
_geom_bond_site_symmetry_2
Tb1 Tb1 3.9712(14) 2
Tb1 O1 2.327(3) 2
Tb1 O2 2.337(3) .
Tb1 O3 2.374(3) 2
Tb1 O4 2.340(3) .
Tb1 O4 2.751(4) 2
Tb1 O5 2.514(4) .
Tb1 O6 2.423(4) .
Tb1 N1 2.572(4) .
Tb1 N2 2.608(4) .
Tb1 N3 2.893(4) .
Tb1 C8 2.929(5) 2
O1 Tb1 2.327(3) 2
O1 C1 1.248(5) .
O2 C1 1.266(5) .
O3 Tb1 2.374(3) 2
O3 C8 1.242(6) .
O4 Tb1 2.751(4) 2
O4 C8 1.272(5) .
O5 N3 1.259(6) .
O6 N3 1.275(6) .
O7 N3 1.216(6) .
N1 C15 1.326(6) .
N1 C26 1.350(6) .
N2 C24 1.318(6) .
N2 C25 1.355(6) .
C1 C2 1.519(6) .
C2 C3 1.388(7) .
C2 C7 1.358(7) .
C3 H3 0.9300 .
C3 C4 1.382(7) .
C4 H4 0.9300 .
C4 C5 1.347(10) .
C5 H5 0.9300 .
C5 C6 1.375(12) .
C6 H6 0.9300 .
C6 C7 1.373(9) .
C7 F1 1.372(8) .
C8 Tb1 2.929(5) 2
C8 C9 1.493(6) .
C9 C10 1.356(8) .
C9 C14 1.359(7) .
C10 H10 0.9300 .
C10 C11 1.343(9) .
C10 F2 1.387(12) .
C11 H11 0.9300 .
C11 C12 1.379(15) .
C12 H12 0.9300 .
C12 C13 1.386(15) .
C13 H13 0.9300 .
C13 C14 1.351(9) .
C14 H14 0.9300 .
C14 F2' 1.351(9) .
C15 H15 0.9300 .
C15 C16 1.401(7) .
C16 H16 0.9300 .
C16 C17 1.363(9) .
C17 H17 0.9300 .
C17 C18 1.383(9) .
C18 C19 1.444(9) .
C18 C26 1.415(7) .
C19 H19 0.9300 .
C19 C20 1.328(10) .
C20 H20 0.9300 .
C20 C21 1.416(8) .
C21 C22 1.405(8) .
C21 C25 1.420(6) .
C22 H22 0.9300 .
C22 C23 1.353(9) .
C23 H23 0.9300 .
C23 C24 1.404(7) .
C24 H24 0.9300 .
C25 C26 1.436(7) .

loop_
_geom_torsion_atom_site_label_1
_geom_torsion_atom_site_label_2
_geom_torsion_atom_site_label_3
_geom_torsion_atom_site_label_4
_geom_torsion
_geom_torsion_site_symmetry_1
_geom_torsion_site_symmetry_2
_geom_torsion_site_symmetry_3
_geom_torsion_site_symmetry_4
Tb1 O1 C1 O2 25.5(7) 2 . . .
Tb1 O1 C1 C2 -156.4(3) 2 . . .
Tb1 O2 C1 O1 -9.2(7) . . . .
Tb1 O2 C1 C2 172.6(3) . . . .
Tb1 O3 C8 O4 -0.8(5) 2 . . .
Tb1 O3 C8 C9 177.8(3) 2 . . .
Tb1 O4 C8 O3 0.7(4) 2 . . .
Tb1 O4 C8 C9 -178.0(4) 2 . . .
Tb1 O5 N3 O6 0.7(4) . . . .
Tb1 O5 N3 O7 -179.5(5) . . . .
Tb1 O6 N3 O5 -0.7(5) . . . .
Tb1 O6 N3 O7 179.5(4) . . . .
Tb1 N1 C15 C16 174.8(4) . . . .
Tb1 N1 C26 C18 -176.1(4) . . . .
Tb1 N1 C26 C25 5.5(5) . . . .
Tb1 N2 C24 C23 -176.4(5) . . . .
Tb1 N2 C25 C21 177.4(3) . . . .
Tb1 N2 C25 C26 -4.0(5) . . . .
O1 C1 C2 C3 -167.9(5) . . . .
O1 C1 C2 C7 12.5(7) . . . .
O2 C1 C2 C3 10.4(6) . . . .
O2 C1 C2 C7 -169.2(5) . . . .
O3 C8 C9 C10 -149.8(5) . . . .
O3 C8 C9 C14 30.4(7) . . . .
O4 C8 C9 C10 28.8(7) . . . .
O4 C8 C9 C14 -150.9(5) . . . .
N1 C15 C16 C17 1.5(10) . . . .
N2 C25 C26 N1 -0.9(6) . . . .
N2 C25 C26 C18 -179.4(4) . . . .
C1 C2 C3 C4 179.2(5) . . . .
C1 C2 C7 C6 -179.9(7) . . . .
C1 C2 C7 F1 4.7(10) . . . .
C2 C3 C4 C5 -0.5(10) . . . .
C3 C2 C7 C6 0.5(11) . . . .
C3 C2 C7 F1 -174.9(7) . . . .
C3 C4 C5 C6 2.7(12) . . . .
C4 C5 C6 C7 -3.3(14) . . . .
C5 C6 C7 C2 1.7(14) . . . .
C5 C6 C7 F1 177.3(8) . . . .
C7 C2 C3 C4 -1.2(9) . . . .
C8 C9 C10 C11 -179.8(6) . . . .
C8 C9 C10 F2 16.2(9) . . . .
C8 C9 C14 C13 177.4(6) . . . .
C8 C9 C14 F2' -5.0(8) . . . .
C9 C10 C11 C12 1.9(11) . . . .
C10 C9 C14 C13 -2.5(9) . . . .
C10 C9 C14 F2' 175.2(6) . . . .
C10 C11 C12 C13 -1.6(11) . . . .
C11 C12 C13 C14 -0.5(11) . . . .
C12 C13 C14 C9 2.7(10) . . . .
C12 C13 C14 F2' -175.0(7) . . . .
C14 C9 C10 C11 0.0(9) . . . .
C14 C9 C10 F2 -164.0(7) . . . .
C15 N1 C26 C18 2.4(7) . . . .
C15 N1 C26 C25 -176.0(4) . . . .
C15 C16 C17 C18 2.1(10) . . . .
C16 C17 C18 C19 174.9(6) . . . .
C16 C17 C18 C26 -3.2(9) . . . .
C17 C18 C19 C20 -179.9(7) . . . .
C17 C18 C26 N1 1.0(8) . . . .
C17 C18 C26 C25 179.4(5) . . . .
C18 C19 C20 C21 1.8(11) . . . .
C19 C18 C26 N1 -177.2(5) . . . .
C19 C18 C26 C25 1.2(8) . . . .
C19 C20 C21 C22 179.3(6) . . . .
C19 C20 C21 C25 -1.3(9) . . . .
C20 C21 C22 C23 -179.5(6) . . . .
C20 C21 C25 N2 179.3(5) . . . .
C20 C21 C25 C26 0.7(7) . . . .
C21 C22 C23 C24 -0.3(9) . . . .
C21 C25 C26 N1 177.8(4) . . . .
C21 C25 C26 C18 -0.7(7) . . . .
C22 C21 C25 N2 -1.3(7) . . . .
C22 C21 C25 C26 -179.9(4) . . . .
C22 C23 C24 N2 -0.4(10) . . . .
C24 N2 C25 C21 0.6(7) . . . .
C24 N2 C25 C26 179.3(5) . . . .
C25 N2 C24 C23 0.2(9) . . . .
C25 C21 C22 C23 1.1(8) . . . .
C26 N1 C15 C16 -3.7(8) . . . .
C26 C18 C19 C20 -1.8(10) . . . .
F2 C10 C11 C12 165.9(8) . . . .
